data_2223405
loop_
_publ_author_name
'Alizadeh, Robabeh'
'Kalateh, Khadijeh'
'Ebadi, Amin'
'Ahmadi, Roya'
'Amani, Vahid'

_publ_section_title
;
 Dichlorido(6,6'-dimethyl-2,2'-bipyridine-\k^2^<i>N</i>,<i>N</i>')zinc(II)
;
_journal_coeditor_code HB5106
_journal_issue 10
_journal_name_full 'Acta Crystallographica Section E'
_journal_page_first m1250
_journal_paper_doi 10.1107/S1600536809038215
_journal_volume 65
_journal_year 2009
_chemical_formula_iupac '[Zn Cl2 (C12 H12 N2)]'
_chemical_formula_moiety 'C12 H12 Cl2 N2 Zn1'
_chemical_formula_sum 'C12 H12 Cl2 N2 Zn'
_chemical_formula_weight 320.53
_chemical_name_systematic
;
Dichlorido(6,6'-dimethyl-2,2'-bipyridine-\k^2^<i>N</i>,<i>N</i>')zinc(II)
;
_space_group_IT_number 11
_symmetry_cell_setting monoclinic
_symmetry_space_group_name_Hall '-P 2yb'
_symmetry_space_group_name_H-M 'P 1 21/m 1'
_atom_sites_solution_hydrogens geom
_atom_sites_solution_primary direct
_atom_sites_solution_secondary difmap
_audit_creation_method SHELXL-97
_cell_angle_alpha 90.00
_cell_angle_beta 110.61(3)
_cell_angle_gamma 90.00
_cell_formula_units_Z 2
_cell_length_a 7.6957(15)
_cell_length_b 11.266(2)
_cell_length_c 8.1431(16)
_cell_measurement_reflns_used 1170
_cell_measurement_temperature 298(2)
_cell_measurement_theta_max 30.56
_cell_measurement_theta_min 2.83
_cell_volume 660.8(3)
_computing_cell_refinement 'SAINT (Bruker, 1998)'
_computing_data_collection 'SMART (Bruker, 1998)'
_computing_data_reduction 'SAINT (Bruker, 1998)'
_computing_molecular_graphics 'ORTEP-3 (Farrugia, 1997)'
_computing_publication_material 'WinGX (Farrugia, 1999)'
_computing_structure_refinement 'SHELXTL (Sheldrick, 2008)'
_computing_structure_solution 'SHELXTL (Sheldrick, 2008)'
_diffrn_ambient_temperature 298(2)
_diffrn_measured_fraction_theta_full 0.981
_diffrn_measured_fraction_theta_max 0.981
_diffrn_measurement_device_type 'Bruker SMART CCD'
_diffrn_measurement_method \w
_diffrn_radiation_monochromator graphite
_diffrn_radiation_source 'fine-focus sealed tube'
_diffrn_radiation_type MoK\a
_diffrn_radiation_wavelength 0.71073
_diffrn_reflns_av_R_equivalents 0.0430
_diffrn_reflns_av_sigmaI/netI 0.0239
_diffrn_reflns_limit_h_max 10
_diffrn_reflns_limit_h_min -10
_diffrn_reflns_limit_k_max 16
_diffrn_reflns_limit_k_min -16
_diffrn_reflns_limit_l_max 10
_diffrn_reflns_limit_l_min -11
_diffrn_reflns_number 8852
_diffrn_reflns_theta_full 30.56
_diffrn_reflns_theta_max 30.56
_diffrn_reflns_theta_min 2.83
_diffrn_standards_number 0
_exptl_absorpt_coefficient_mu 2.240
_exptl_absorpt_correction_T_max 0.512
_exptl_absorpt_correction_T_min 0.421
_exptl_absorpt_correction_type multi-scan
_exptl_absorpt_process_details '(SADABS; Sheldrick, 1998)'
_exptl_crystal_colour Colourless
_exptl_crystal_density_diffrn 1.611
_exptl_crystal_density_method 'not measured'
_exptl_crystal_description Prism
_exptl_crystal_F_000 324
_exptl_crystal_size_max 0.40
_exptl_crystal_size_mid 0.33
_exptl_crystal_size_min 0.30
_refine_diff_density_max 0.703
_refine_diff_density_min -0.545
_refine_ls_extinction_method none
_refine_ls_goodness_of_fit_ref 1.261
_refine_ls_hydrogen_treatment constr
_refine_ls_matrix_type full
_refine_ls_number_parameters 83
_refine_ls_number_reflns 2075
_refine_ls_number_restraints 0
_refine_ls_restrained_S_all 1.261
_refine_ls_R_factor_all 0.0365
_refine_ls_R_factor_gt 0.0338
_refine_ls_shift/su_max 0.000
_refine_ls_shift/su_mean 0.000
_refine_ls_structure_factor_coef Fsqd
_refine_ls_weighting_details 'calc w=1/[\s^2^(Fo^2^)+(0.036P)^2^+0.4143P] where P=(Fo^2^+2Fc^2^)/3'
_refine_ls_weighting_scheme calc
_refine_ls_wR_factor_gt 0.0953
_refine_ls_wR_factor_ref 0.1007
_reflns_number_gt 1972
_reflns_number_total 2075
_reflns_threshold_expression I>2\s(I)
_cod_data_source_file hb5106.cif
_cod_data_source_block I
_cod_depositor_comments
;
The following automatic conversions were performed:
'_symmetry_cell_setting' value 'Monoclinic' changed to 'monoclinic'
according to '/home/saulius/struct/CIF-dictionaries/cif_core.dic'
dictionary named 'cif_core.dic' version 2.4.1 from 2010-06-29.

Automatic conversion script
Id: cif_fix_enum 1527 2010-12-29 10:47:43Z saulius 

The following automatic conversions were performed:

'_symmetry_cell_setting' value 'Monoclinic' changed to 'monoclinic'
according to /home/saulius/struct/CIF-dictionaries/cif_core.dic
dictionary named 'cif_core.dic' version 2.4.1 from 2010-06-29.

Automatic conversion script
Id: cif_fix_values 1715 2011-07-08 13:25:40Z adriana 
;
_cod_original_sg_symbol_H-M 'P 21/m'
_cod_original_formula_sum 'C12 H12 Cl2 N2 Zn1'
_cod_database_code 2223405
_cod_database_fobs_code 2223405

loop_
_symmetry_equiv_pos_as_xyz
'x, y, z'
'-x, y+1/2, -z'
'-x, -y, -z'
'x, -y-1/2, z'

loop_
_atom_site_type_symbol
_atom_site_label
_atom_site_fract_x
_atom_site_fract_y
_atom_site_fract_z
_atom_site_U_iso_or_equiv
_atom_site_adp_type
_atom_site_calc_flag
_atom_site_refinement_flags
_atom_site_occupancy
_atom_site_disorder_assembly
_atom_site_disorder_group
C C1 0.9103(5) 1.0397(3) 0.7493(4) 0.0605(7) Uani d . 1 . .
H H1A 0.8626 1.0161 0.8386 0.091 Uiso calc R 1 . .
H H1B 0.9085 1.1247 0.7405 0.091 Uiso calc R 1 . .
H H1C 1.0355 1.0117 0.7793 0.091 Uiso calc R 1 . .
C C2 0.7921(3) 0.9875(2) 0.5768(3) 0.0415(5) Uani d . 1 . .
C C3 0.6959(4) 1.0566(2) 0.4331(4) 0.0525(6) Uani d . 1 . .
H H3 0.7041 1.1389 0.4413 0.063 Uiso calc R 1 . .
C C4 0.5891(4) 1.0046(3) 0.2791(4) 0.0524(6) Uani d . 1 . .
H H4 0.5246 1.0512 0.1825 0.063 Uiso calc R 1 . .
C C5 0.5776(3) 0.8820(2) 0.2679(3) 0.0424(5) Uani d . 1 . .
H H5 0.5053 0.8449 0.1644 0.051 Uiso calc R 1 . .
C C6 0.6762(3) 0.81599(18) 0.4143(3) 0.0317(4) Uani d . 1 . .
N N1 0.7813(2) 0.86822(16) 0.5661(2) 0.0330(3) Uani d . 1 . .
Cl Cl1 1.20088(11) 0.7500 0.88188(13) 0.0521(2) Uani d S 1 . .
Cl Cl2 0.74082(14) 0.7500 0.94980(13) 0.0511(2) Uani d S 1 . .
Zn Zn1 0.89560(5) 0.7500 0.76788(4) 0.03392(12) Uani d S 1 . .

loop_
_atom_site_aniso_label
_atom_site_aniso_U_11
_atom_site_aniso_U_22
_atom_site_aniso_U_33
_atom_site_aniso_U_12
_atom_site_aniso_U_13
_atom_site_aniso_U_23
C1 0.0688(19) 0.0401(13) 0.0625(17) -0.0094(12) 0.0104(15) -0.0154(12)
C2 0.0457(12) 0.0306(10) 0.0480(12) -0.0039(8) 0.0162(10) -0.0032(8)
C3 0.0694(17) 0.0281(10) 0.0616(16) 0.0033(10) 0.0249(14) 0.0063(10)
C4 0.0641(16) 0.0434(13) 0.0473(13) 0.0122(12) 0.0168(12) 0.0161(11)
C5 0.0453(12) 0.0424(12) 0.0342(10) 0.0048(9) 0.0074(9) 0.0057(9)
C6 0.0326(9) 0.0308(9) 0.0300(8) 0.0014(7) 0.0091(7) 0.0016(7)
N1 0.0341(8) 0.0288(8) 0.0328(8) -0.0010(6) 0.0075(6) -0.0002(6)
Cl1 0.0325(4) 0.0642(6) 0.0492(5) 0.000 0.0014(3) 0.000
Cl2 0.0548(5) 0.0567(5) 0.0479(4) 0.000 0.0255(4) 0.000
Zn1 0.03172(18) 0.03621(19) 0.02830(18) 0.000 0.00368(12) 0.000

loop_
_atom_type_symbol
_atom_type_description
_atom_type_scat_dispersion_real
_atom_type_scat_dispersion_imag
_atom_type_scat_source
C C 0.0033 0.0016 'International Tables Vol C Tables 4.2.6.8 and 6.1.1.4'
H H 0.0000 0.0000 'International Tables Vol C Tables 4.2.6.8 and 6.1.1.4'
N N 0.0061 0.0033 'International Tables Vol C Tables 4.2.6.8 and 6.1.1.4'
Cl Cl 0.1484 0.1585 'International Tables Vol C Tables 4.2.6.8 and 6.1.1.4'
Zn Zn 0.2839 1.4301 'International Tables Vol C Tables 4.2.6.8 and 6.1.1.4'

loop_
_geom_angle_atom_site_label_1
_geom_angle_atom_site_label_2
_geom_angle_atom_site_label_3
_geom_angle_site_symmetry_1
_geom_angle_site_symmetry_3
_geom_angle
_geom_angle_publ_flag
C2 C1 H1A . . 109.5 ?
C2 C1 H1B . . 109.5 ?
H1A C1 H1B . . 109.5 ?
C2 C1 H1C . . 109.5 ?
H1A C1 H1C . . 109.5 ?
H1B C1 H1C . . 109.5 ?
N1 C2 C3 . . 120.3(2) ?
N1 C2 C1 . . 117.1(2) ?
C3 C2 C1 . . 122.6(2) ?
C4 C3 C2 . . 120.3(2) ?
C4 C3 H3 . . 119.8 ?
C2 C3 H3 . . 119.8 ?
C3 C4 C5 . . 119.5(2) ?
C3 C4 H4 . . 120.3 ?
C5 C4 H4 . . 120.3 ?
C6 C5 C4 . . 118.4(2) ?
C6 C5 H5 . . 120.8 ?
C4 C5 H5 . . 120.8 ?
N1 C6 C5 . . 121.6(2) ?
N1 C6 C6 . 4_575 115.83(11) ?
C5 C6 C6 . 4_575 122.51(14) ?
C2 N1 C6 . . 119.82(19) ?
C2 N1 Zn1 . . 126.50(16) ?
C6 N1 Zn1 . . 113.51(13) ?
N1 Zn1 N1 4_575 . 80.71(10) y
N1 Zn1 Cl1 4_575 . 115.45(6) n
N1 Zn1 Cl1 . . 115.45(6) n
N1 Zn1 Cl2 4_575 . 110.90(6) n
N1 Zn1 Cl2 . . 110.90(6) n
Cl1 Zn1 Cl2 . . 117.76(5) n

loop_
_geom_bond_atom_site_label_1
_geom_bond_atom_site_label_2
_geom_bond_site_symmetry_2
_geom_bond_distance
_geom_bond_publ_flag
C1 C2 . 1.499(4) ?
C1 H1A . 0.9600 ?
C1 H1B . 0.9600 ?
C1 H1C . 0.9600 ?
C2 N1 . 1.347(3) ?
C2 C3 . 1.384(4) ?
C3 C4 . 1.366(4) ?
C3 H3 . 0.9300 ?
C4 C5 . 1.386(4) ?
C4 H4 . 0.9300 ?
C5 C6 . 1.383(3) ?
C5 H5 . 0.9300 ?
C6 N1 . 1.350(3) ?
C6 C6 4_575 1.487(4) ?
Zn1 N1 . 2.0569(18) y
Zn1 Cl1 . 2.2013(11) y
Zn1 Cl2 . 2.2035(10) y
Zn1 N1 4_575 2.0569(18) n

loop_
_geom_torsion_atom_site_label_1
_geom_torsion_atom_site_label_2
_geom_torsion_atom_site_label_3
_geom_torsion_atom_site_label_4
_geom_torsion_site_symmetry_1
_geom_torsion_site_symmetry_2
_geom_torsion_site_symmetry_3
_geom_torsion_site_symmetry_4
_geom_torsion
_geom_torsion_publ_flag
N1 C2 C3 C4 . . . . 0.0(4) ?
C1 C2 C3 C4 . . . . -179.6(3) ?
C2 C3 C4 C5 . . . . 0.1(5) ?
C3 C4 C5 C6 . . . . -0.2(4) ?
C4 C5 C6 N1 . . . . 0.3(4) ?
C4 C5 C6 C6 . . . 4_575 -178.63(19) ?
C3 C2 N1 C6 . . . . 0.0(4) ?
C1 C2 N1 C6 . . . . 179.7(2) ?
C3 C2 N1 Zn1 . . . . -174.88(19) ?
C1 C2 N1 Zn1 . . . . 4.7(3) ?
C5 C6 N1 C2 . . . . -0.2(3) ?
C6 C6 N1 C2 4_575 . . . 178.78(16) ?
C5 C6 N1 Zn1 . . . . 175.34(17) ?
C6 C6 N1 Zn1 4_575 . . . -5.7(3) ?
C2 N1 Zn1 N1 . . . 4_575 -178.10(16) ?
C6 N1 Zn1 N1 . . . 4_575 6.69(17) ?
C2 N1 Zn1 Cl1 . . . . -64.2(2) ?
C6 N1 Zn1 Cl1 . . . . 120.55(13) ?
C2 N1 Zn1 Cl2 . . . . 73.0(2) ?
C6 N1 Zn1 Cl2 . . . . -102.24(14) ?
